data_1529402
loop_
_publ_author_name
'Dziechciejewski, Wojciech J.'
'Weber, Regina'
'Sowada, Oliver'
'Boysen, Mike M. K.'

_publ_section_title
;
 Cycloalkene Carbonitriles in Rhodium-Catalyzed 1,4-Addition and Formal
 Synthesis of Vabicaserin.
;
_journal_issue 17
_journal_name_full 'Organic letters'
_journal_page_first 4132
_journal_page_last 4135
_journal_paper_doi 10.1021/acs.orglett.5b01849
_journal_volume 17
_journal_year 2015
_chemical_absolute_configuration ad
_chemical_formula_sum 'C19 H20 Br N O'
_chemical_formula_weight 358.27
_chemical_name_common wd154
_space_group_crystal_system monoclinic
_space_group_IT_number 4
_space_group_name_Hall 'P 2yb'
_space_group_name_H-M_alt 'P 1 21 1'
_symmetry_space_group_name_Hall 'P 2yb'
_symmetry_space_group_name_H-M 'P 1 21 1'
_atom_sites_solution_hydrogens geom
_cell_angle_alpha 90
_cell_angle_beta 90.133(2)
_cell_angle_gamma 90
_cell_formula_units_Z 2
_cell_length_a 5.2250(4)
_cell_length_b 13.4400(11)
_cell_length_c 11.8487(10)
_cell_measurement_reflns_used 9709
_cell_measurement_temperature 200.(2)
_cell_measurement_theta_max 27.5051
_cell_measurement_theta_min 2.2869
_cell_volume 832.06(12)
_computing_cell_refinement 'SAINT V8.34A (Bruker AXS Inc., 2013)'
_computing_data_reduction 'SAINT V8.34A (Bruker AXS Inc., 2013)'
_computing_structure_refinement 'SHELXL-2014/7 (Sheldrick, 2014)'
_diffrn_ambient_temperature 200.(2)
_diffrn_detector_area_resol_mean 8.3330
_diffrn_measured_fraction_theta_full 0.999
_diffrn_measured_fraction_theta_max 0.999
_diffrn_measurement_device_type 'Bruker SMART X2S'
_diffrn_measurement_method '\f and \w scan'
_diffrn_radiation_monochromator graphite
_diffrn_radiation_type MoK\a
_diffrn_radiation_wavelength 0.71073
_diffrn_reflns_av_R_equivalents 0.0574
_diffrn_reflns_av_unetI/netI 0.0328
_diffrn_reflns_limit_h_max 6
_diffrn_reflns_limit_h_min -6
_diffrn_reflns_limit_k_max 16
_diffrn_reflns_limit_k_min -16
_diffrn_reflns_limit_l_max 14
_diffrn_reflns_limit_l_min -14
_diffrn_reflns_number 15539
_diffrn_reflns_theta_full 25.06
_diffrn_reflns_theta_max 25.06
_diffrn_reflns_theta_min 2.29
_exptl_absorpt_coefficient_mu 2.472
_exptl_absorpt_correction_T_max 0.64
_exptl_absorpt_correction_T_min 0.35
_exptl_absorpt_correction_type multi-scan
_exptl_absorpt_process_details 'SADABS V2014/2 (Bruker AXS Inc.)'
_exptl_crystal_colour colourless
_exptl_crystal_density_diffrn 1.430
_exptl_crystal_density_method 'not measured'
_exptl_crystal_description plate
_exptl_crystal_F_000 368
_exptl_crystal_size_max 0.600
_exptl_crystal_size_mid 0.550
_exptl_crystal_size_min 0.200
_refine_diff_density_max 0.572
_refine_diff_density_min -0.342
_refine_ls_abs_structure_details 'Classical Flack method preferred over Parsons because s.u. lower.'
_refine_ls_abs_structure_Flack 0.001(15)
_refine_ls_extinction_method none
_refine_ls_goodness_of_fit_ref 1.087
_refine_ls_hydrogen_treatment constr
_refine_ls_matrix_type full
_refine_ls_number_parameters 199
_refine_ls_number_reflns 2948
_refine_ls_number_restraints 1
_refine_ls_restrained_S_all 1.087
_refine_ls_R_factor_all 0.0485
_refine_ls_R_factor_gt 0.0464
_refine_ls_shift/su_max 0.000
_refine_ls_shift/su_mean 0.000
_refine_ls_structure_factor_coef Fsqd
_refine_ls_weighting_details 'w=1/[\s^2^(Fo^2^)+(0.0962P)^2^] where P=(Fo^2^+2Fc^2^)/3'
_refine_ls_weighting_scheme calc
_refine_ls_wR_factor_gt 0.1197
_refine_ls_wR_factor_ref 0.1215
_reflns_number_gt 2801
_reflns_number_total 2948
_reflns_threshold_expression 'I > 2\s(I)'
_cod_data_source_file ol5b01849_si_002.cif
_cod_data_source_block I
_cod_depositor_comments 'Adding full bibliography for 1529402.cif.'
_cod_database_code 1529402

loop_
_space_group_symop_operation_xyz
'x, y, z'
'-x, y+1/2, -z'

loop_
_atom_site_type_symbol
_atom_site_label
_atom_site_fract_x
_atom_site_fract_y
_atom_site_fract_z
_atom_site_U_iso_or_equiv
_atom_site_adp_type
_atom_site_calc_flag
_atom_site_refinement_flags_adp
_atom_site_refinement_flags_posn
_atom_site_occupancy
Br Br1 0.77516(11) -0.24830(4) 0.61872(4) 0.0564(3) Uani d . . 1
O O1 1.1972(6) 0.0679(3) 0.2097(3) 0.0379(8) Uani d . . 1
N N1 0.7764(8) 0.0799(4) 0.1700(4) 0.0361(9) Uani d . . 1
H H1 0.6202 0.0689 0.1947 0.043 Uiso calc U R 1
C C1 0.8312(10) -0.1551(4) 0.5009(4) 0.0360(11) Uani d . . 1
C C2 0.6624(10) -0.1528(4) 0.4115(5) 0.0384(11) Uani d . . 1
H H2 0.5212 -0.1973 0.4087 0.046 Uiso calc U R 1
C C3 0.7021(10) -0.0844(4) 0.3255(5) 0.0349(11) Uani d . . 1
H H3 0.5846 -0.0809 0.2643 0.042 Uiso calc U R 1
C C4 0.9114(8) -0.0211(3) 0.3281(4) 0.0288(9) Uani d . . 1
C C5 0.9736(9) 0.0471(3) 0.2312(4) 0.0297(10) Uani d . . 1
C C6 0.8093(12) 0.1333(5) 0.0638(6) 0.0444(14) Uani d . . 1
H H6A 0.7771 0.0873 0.0001 0.053 Uiso calc U R 1
H H6B 0.9882 0.157 0.0581 0.053 Uiso calc U R 1
C C7 0.6268(10) 0.2226(4) 0.0548(4) 0.0370(12) Uani d . . 1
H H7 0.4467 0.2004 0.0682 0.044 Uiso calc U R 1
C C8 0.6479(9) 0.2720(4) -0.0621(4) 0.0380(12) Uani d . . 1
H H8 0.4983 0.3181 -0.069 0.046 Uiso calc U R 1
C C9 0.6367(9) 0.2040(4) -0.1627(5) 0.0371(11) Uani d . . 1
C C10 0.4407(12) 0.1348(5) -0.1733(6) 0.0509(14) Uani d . . 1
H H10 0.3147 0.1303 -0.1159 0.061 Uiso calc U R 1
C C11 0.4256(12) 0.0724(6) -0.2660(7) 0.0603(17) Uani d . . 1
H H11 0.2904 0.0252 -0.2704 0.072 Uiso calc U R 1
C C12 0.6028(13) 0.0772(6) -0.3520(6) 0.0604(17) Uani d . . 1
H H12 0.5913 0.0342 -0.4155 0.072 Uiso calc U R 1
C C13 0.6961(14) 0.3068(5) 0.1369(6) 0.0554(15) Uani d . . 1
H H13A 0.5415 0.345 0.1582 0.066 Uiso calc U R 1
H H13B 0.7759 0.2797 0.2062 0.066 Uiso calc U R 1
C C14 0.8837(19) 0.3728(7) 0.0739(8) 0.076(2) Uani d . . 1
H H14A 1.057 0.3666 0.1071 0.091 Uiso calc U R 1
H H14B 0.8297 0.4432 0.0785 0.091 Uiso calc U R 1
C C15 0.8851(12) 0.3379(5) -0.0497(6) 0.0503(14) Uani d . . 1
H H15A 0.8757 0.3955 -0.1016 0.06 Uiso calc U R 1
H H15B 1.0424 0.2996 -0.0663 0.06 Uiso calc U R 1
C C16 0.7967(13) 0.1460(6) -0.3431(6) 0.0571(16) Uani d . . 1
H H16 0.9203 0.1507 -0.4015 0.069 Uiso calc U R 1
C C17 0.8150(11) 0.2086(5) -0.2505(5) 0.0471(13) Uani d . . 1
H H17 0.9508 0.2555 -0.2465 0.057 Uiso calc U R 1
C C18 1.0789(9) -0.0264(4) 0.4186(4) 0.0358(10) Uani d . . 1
H H18 1.2233 0.0164 0.4207 0.043 Uiso calc U R 1
C C19 1.0402(10) -0.0928(4) 0.5056(5) 0.0410(12) Uani d . . 1
H H19 1.1555 -0.0955 0.5677 0.049 Uiso calc U R 1

loop_
_atom_site_aniso_label
_atom_site_aniso_U_11
_atom_site_aniso_U_22
_atom_site_aniso_U_33
_atom_site_aniso_U_12
_atom_site_aniso_U_13
_atom_site_aniso_U_23
Br1 0.0781(5) 0.0509(4) 0.0403(4) 0.0019(3) 0.0053(2) 0.0179(3)
O1 0.0280(17) 0.0415(19) 0.044(2) -0.0032(14) 0.0026(14) 0.0039(16)
N1 0.030(2) 0.042(2) 0.036(2) 0.0023(18) 0.0037(16) 0.014(2)
C1 0.044(3) 0.031(2) 0.032(3) 0.008(2) 0.004(2) 0.006(2)
C2 0.039(3) 0.034(3) 0.042(3) -0.006(2) -0.001(2) 0.006(2)
C3 0.034(2) 0.035(2) 0.036(3) -0.0019(19) -0.007(2) 0.004(2)
C4 0.028(2) 0.027(2) 0.031(2) 0.0046(17) 0.0014(17) -0.0008(18)
C5 0.034(3) 0.024(2) 0.031(2) 0.0001(17) 0.0010(18) -0.0045(18)
C6 0.048(3) 0.049(3) 0.036(3) 0.014(3) 0.009(2) 0.018(3)
C7 0.034(2) 0.038(3) 0.039(3) 0.0023(18) 0.004(2) 0.010(2)
C8 0.033(2) 0.038(3) 0.042(3) 0.0048(19) 0.0014(19) 0.014(2)
C9 0.031(2) 0.040(3) 0.040(3) 0.004(2) -0.004(2) 0.013(2)
C10 0.043(3) 0.054(3) 0.056(4) -0.003(2) 0.002(3) 0.004(3)
C11 0.050(3) 0.062(4) 0.069(4) -0.005(3) -0.006(3) -0.006(3)
C12 0.063(4) 0.059(4) 0.059(4) 0.015(3) -0.014(3) -0.010(3)
C13 0.066(4) 0.054(4) 0.047(4) 0.001(3) 0.002(3) 0.004(3)
C14 0.096(6) 0.068(5) 0.063(5) -0.028(4) 0.009(4) -0.016(4)
C15 0.057(3) 0.043(3) 0.051(4) -0.011(3) 0.005(3) 0.009(3)
C16 0.060(4) 0.067(4) 0.044(3) 0.012(3) 0.008(3) -0.001(3)
C17 0.042(3) 0.054(3) 0.045(3) -0.002(2) 0.003(2) 0.009(3)
C18 0.033(2) 0.041(3) 0.034(3) -0.003(2) -0.0050(18) -0.002(2)
C19 0.044(3) 0.046(3) 0.033(3) 0.000(2) -0.009(2) 0.003(2)

loop_
_atom_type_symbol
_atom_type_description
_atom_type_scat_dispersion_real
_atom_type_scat_dispersion_imag
_atom_type_scat_source
C C 0.0033 0.0016 'International Tables Vol C Tables 4.2.6.8 and 6.1.1.4'
H H 0.0000 0.0000 'International Tables Vol C Tables 4.2.6.8 and 6.1.1.4'
N N 0.0061 0.0033 'International Tables Vol C Tables 4.2.6.8 and 6.1.1.4'
O O 0.0106 0.0060 'International Tables Vol C Tables 4.2.6.8 and 6.1.1.4'
Br Br -0.2901 2.4595 'International Tables Vol C Tables 4.2.6.8 and 6.1.1.4'

loop_
_geom_angle_atom_site_label_1
_geom_angle_atom_site_label_2
_geom_angle_atom_site_label_3
_geom_angle
C5 N1 C6 122.6(5)
C5 N1 H1 118.7
C6 N1 H1 118.7
C2 C1 C19 121.6(5)
C2 C1 Br1 118.7(4)
C19 C1 Br1 119.6(4)
C1 C2 C3 118.9(5)
C1 C2 H2 120.6
C3 C2 H2 120.6
C4 C3 C2 120.7(5)
C4 C3 H3 119.7
C2 C3 H3 119.7
C18 C4 C3 118.8(5)
C18 C4 C5 119.0(4)
C3 C4 C5 121.9(4)
O1 C5 N1 123.1(5)
O1 C5 C4 120.2(4)
N1 C5 C4 116.6(4)
N1 C6 C7 111.7(5)
N1 C6 H6A 109.3
C7 C6 H6A 109.3
N1 C6 H6B 109.3
C7 C6 H6B 109.3
H6A C6 H6B 107.9
C13 C7 C6 112.7(5)
C13 C7 C8 103.5(4)
C6 C7 C8 110.7(4)
C13 C7 H7 109.9
C6 C7 H7 109.9
C8 C7 H7 109.9
C9 C8 C15 117.3(5)
C9 C8 C7 116.6(4)
C15 C8 C7 102.8(4)
C9 C8 H8 106.4
C15 C8 H8 106.4
C7 C8 H8 106.4
C10 C9 C17 117.1(6)
C10 C9 C8 120.4(5)
C17 C9 C8 122.5(5)
C11 C10 C9 121.2(6)
C11 C10 H10 119.4
C9 C10 H10 119.4
C12 C11 C10 121.3(6)
C12 C11 H11 119.3
C10 C11 H11 119.3
C16 C12 C11 118.1(7)
C16 C12 H12 121.0
C11 C12 H12 121.0
C14 C13 C7 105.7(6)
C14 C13 H13A 110.6
C7 C13 H13A 110.6
C14 C13 H13B 110.6
C7 C13 H13B 110.6
H13A C13 H13B 108.7
C13 C14 C15 107.1(6)
C13 C14 H14A 110.3
C15 C14 H14A 110.3
C13 C14 H14B 110.3
C15 C14 H14B 110.3
H14A C14 H14B 108.5
C8 C15 C14 105.2(5)
C8 C15 H15A 110.7
C14 C15 H15A 110.7
C8 C15 H15B 110.7
C14 C15 H15B 110.7
H15A C15 H15B 108.8
C12 C16 C17 121.2(6)
C12 C16 H16 119.4
C17 C16 H16 119.4
C16 C17 C9 121.1(6)
C16 C17 H17 119.5
C9 C17 H17 119.5
C19 C18 C4 121.3(5)
C19 C18 H18 119.3
C4 C18 H18 119.3
C1 C19 C18 118.7(5)
C1 C19 H19 120.7
C18 C19 H19 120.7

loop_
_geom_bond_atom_site_label_1
_geom_bond_atom_site_label_2
_geom_bond_distance
Br1 C1 1.899(5)
O1 C5 1.229(6)
N1 C5 1.333(6)
N1 C6 1.460(8)
N1 H1 0.88
C1 C2 1.377(7)
C1 C19 1.378(8)
C2 C3 1.389(8)
C2 H2 0.95
C3 C4 1.386(7)
C3 H3 0.95
C4 C18 1.384(7)
C4 C5 1.504(7)
C6 C7 1.536(7)
C6 H6A 0.99
C6 H6B 0.99
C7 C13 1.535(9)
C7 C8 1.541(7)
C7 H7 1.0
C8 C9 1.503(8)
C8 C15 1.530(8)
C8 H8 1.0
C9 C10 1.388(8)
C9 C17 1.399(8)
C10 C11 1.385(10)
C10 H10 0.95
C11 C12 1.380(11)
C11 H11 0.95
C12 C16 1.375(11)
C12 H12 0.95
C13 C14 1.518(12)
C13 H13A 0.99
C13 H13B 0.99
C14 C15 1.537(11)
C14 H14A 0.99
C14 H14B 0.99
C15 H15A 0.99
C15 H15B 0.99
C16 C17 1.387(10)
C16 H16 0.95
C17 H17 0.95
C18 C19 1.379(8)
C18 H18 0.95
C19 H19 0.95
